data_7121262
loop_
_publ_author_name
'Moriyama, Katsuhiko'
'Hamada, Tsukasa'
'Ishida, Kazuma'
'Togo, Hideo'

_publ_section_title
;
 1,3-Iodo-amination of 2-methyl indoles via
 C<sub>sp<sup>2</sup></sub>-C<sub>sp<sup>3</sup></sub> dual
 functionalization with iodine reagent.
;
_journal_issue 34
_journal_name_full 'Chemical communications (Cambridge, England)'
_journal_page_first 4258
_journal_page_last 4261
_journal_paper_doi 10.1039/c8cc00352a
_journal_volume 54
_journal_year 2018
_chemical_formula_sum 'C34 H35 I N2 O5 S2'
_chemical_formula_weight 742.66
_space_group_crystal_system triclinic
_space_group_IT_number 2
_space_group_name_Hall '-P 1'
_space_group_name_H-M_alt 'P -1'
_symmetry_space_group_name_Hall '-P 1'
_symmetry_space_group_name_H-M 'P -1'
_atom_sites_solution_hydrogens geom
_audit_update_record
;
2017-02-15 deposited with the CCDC.
2018-02-09 downloaded from the CCDC.
;
_cell_angle_alpha 74.8147(9)
_cell_angle_beta 78.2115(10)
_cell_angle_gamma 80.1920(9)
_cell_formula_units_Z 4
_cell_length_a 12.2348(9)
_cell_length_b 13.7713(10)
_cell_length_c 21.3593(15)
_cell_measurement_reflns_used 7597
_cell_measurement_temperature 173
_cell_measurement_theta_max 27.34
_cell_measurement_theta_min 2.16
_cell_volume 3373.8(4)
_computing_cell_refinement 'SAINT V8.34A (Bruker AXS Inc., 2013)'
_computing_data_collection 'APEX2 (Bruker AXS, 2006)'
_computing_data_reduction 'SAINT V8.34A (Bruker AXS Inc., 2013)'
_computing_molecular_graphics 'XSHEL (Bruker AXS,2002)'
_computing_publication_material 'XCIF (Bruker AXS, 2001)'
_computing_structure_refinement 'SHELXL-2013 (Sheldrick, 2013)'
_computing_structure_solution 'SHELXS-97 (Sheldrick, 1997)'
_diffrn_ambient_temperature 173
_diffrn_measured_fraction_theta_full 0.986
_diffrn_measured_fraction_theta_max 0.952
_diffrn_measurement_device_type 'Bruker APEXII CCD area detector'
_diffrn_measurement_method 'Phi and Omega scans'
_diffrn_radiation_monochromator graphite
_diffrn_radiation_type MoK\a
_diffrn_radiation_wavelength 0.71073
_diffrn_reflns_av_R_equivalents 0.0150
_diffrn_reflns_av_unetI/netI 0.0365
_diffrn_reflns_limit_h_max 15
_diffrn_reflns_limit_h_min -15
_diffrn_reflns_limit_k_max 17
_diffrn_reflns_limit_k_min -17
_diffrn_reflns_limit_l_max 22
_diffrn_reflns_limit_l_min -27
_diffrn_reflns_number 19506
_diffrn_reflns_theta_full 25.000
_diffrn_reflns_theta_max 27.477
_diffrn_reflns_theta_min 1.00
_diffrn_source 'fine-focus sealed tube'
_exptl_absorpt_coefficient_mu 1.115
_exptl_absorpt_correction_T_max 0.90
_exptl_absorpt_correction_T_min 0.81
_exptl_absorpt_correction_type empirical
_exptl_absorpt_process_details 'SADABS (Sheldrick 1996)'
_exptl_crystal_colour colourless
_exptl_crystal_density_diffrn 1.462
_exptl_crystal_density_method 'not measured'
_exptl_crystal_description Prismatic
_exptl_crystal_F_000 1512
_exptl_crystal_size_max 0.200
_exptl_crystal_size_mid 0.200
_exptl_crystal_size_min 0.100
_refine_diff_density_max 3.971
_refine_diff_density_min -2.755
_refine_ls_extinction_method none
_refine_ls_goodness_of_fit_ref 1.044
_refine_ls_hydrogen_treatment constr
_refine_ls_matrix_type full
_refine_ls_number_parameters 805
_refine_ls_number_reflns 14722
_refine_ls_number_restraints 0
_refine_ls_restrained_S_all 1.044
_refine_ls_R_factor_all 0.0541
_refine_ls_R_factor_gt 0.0409
_refine_ls_shift/su_max 0.002
_refine_ls_shift/su_mean 0.000
_refine_ls_structure_factor_coef Fsqd
_refine_ls_weighting_details 'w=1/[\s^2^(Fo^2^)+(0.0729P)^2^+3.5946P] where P=(Fo^2^+2Fc^2^)/3'
_refine_ls_weighting_scheme calc
_refine_ls_wR_factor_gt 0.1113
_refine_ls_wR_factor_ref 0.1292
_reflns_number_gt 12094
_reflns_number_total 14722
_reflns_threshold_expression 'I > 2\s(I)'
_cod_data_source_file c8cc00352a2.cif
_cod_data_source_block I
_cod_depositor_comments 'Adding full bibliography for 7121262--7121264.cif.'
_cod_database_code 7121262

loop_
_space_group_symop_operation_xyz
'x, y, z'
'-x, -y, -z'

loop_
_atom_site_type_symbol
_atom_site_label
_atom_site_fract_x
_atom_site_fract_y
_atom_site_fract_z
_atom_site_U_iso_or_equiv
_atom_site_adp_type
_atom_site_calc_flag
_atom_site_refinement_flags_adp
_atom_site_refinement_flags_posn
_atom_site_occupancy
C C1 0.3354(3) 0.6289(3) 0.22756(17) 0.0269(7) Uani d . . 1
C C2 0.3107(3) 0.5276(3) 0.26929(18) 0.0337(8) Uani d . . 1
H H2A 0.356 0.4745 0.2489 0.051 Uiso calc U R 1
H H2B 0.2307 0.5219 0.2734 0.051 Uiso calc U R 1
H H2C 0.3293 0.5196 0.313 0.051 Uiso calc U R 1
C C3 0.4122(3) 0.6565(3) 0.17122(16) 0.0257(7) Uani d . . 1
C C4 0.4051(3) 0.7646(3) 0.15126(17) 0.0294(8) Uani d . . 1
C C5 0.4630(4) 0.8342(3) 0.1000(2) 0.0430(10) Uani d . . 1
H H5 0.5203 0.8116 0.0678 0.052 Uiso calc U R 1
C C6 0.4343(5) 0.9355(4) 0.0979(2) 0.0572(13) Uani d . . 1
H H6 0.4728 0.9836 0.0639 0.069 Uiso calc U R 1
C C7 0.3489(5) 0.9695(4) 0.1449(2) 0.0615(15) Uani d . . 1
H H7 0.3302 1.0404 0.1414 0.074 Uiso calc U R 1
C C8 0.2918(4) 0.9040(3) 0.1955(2) 0.0473(11) Uani d . . 1
H H8 0.2352 0.9278 0.2275 0.057 Uiso calc U R 1
C C9 0.3201(3) 0.7997(3) 0.19829(19) 0.0344(8) Uani d . . 1
C C10 0.1834(3) 0.7195(3) 0.29679(19) 0.0361(9) Uani d . . 1
C C11 0.0649(3) 0.7398(3) 0.2796(2) 0.0406(10) Uani d . . 1
C C12 0.0633(4) 0.7359(4) 0.2096(2) 0.0524(12) Uani d . . 1
H H12A 0.1003 0.67 0.2023 0.079 Uiso calc U R 1
H H12B 0.1032 0.7899 0.1789 0.079 Uiso calc U R 1
H H12C -0.0148 0.7453 0.2024 0.079 Uiso calc U R 1
C C13 0.0104(5) 0.8424(5) 0.2920(4) 0.096(3) Uani d . . 1
H H13A -0.0696 0.8513 0.2888 0.144 Uiso calc U R 1
H H13B 0.0474 0.8963 0.259 0.144 Uiso calc U R 1
H H13C 0.0184 0.8459 0.336 0.144 Uiso calc U R 1
C C14 -0.0014(5) 0.6568(6) 0.3263(3) 0.084(2) Uani d . . 1
H H14A 0.0004 0.6569 0.3719 0.125 Uiso calc U R 1
H H14B 0.0326 0.5907 0.3179 0.125 Uiso calc U R 1
H H14C -0.0796 0.6698 0.3189 0.125 Uiso calc U R 1
C C15 0.6560(3) 0.5518(3) 0.16326(17) 0.0251(7) Uani d . . 1
C C16 0.7476(3) 0.5955(3) 0.1244(2) 0.0395(9) Uani d . . 1
H H16 0.7472 0.6258 0.079 0.047 Uiso calc U R 1
C C17 0.8405(4) 0.5943(4) 0.1526(2) 0.0476(11) Uani d . . 1
H H17 0.9048 0.6237 0.1267 0.057 Uiso calc U R 1
C C18 0.8386(4) 0.5502(3) 0.2186(2) 0.0449(11) Uani d . . 1
H H18 0.9016 0.5506 0.2382 0.054 Uiso calc U R 1
C C19 0.7469(4) 0.5057(3) 0.2565(2) 0.0405(9) Uani d . . 1
H H19 0.7472 0.4754 0.3019 0.049 Uiso calc U R 1
C C20 0.6540(3) 0.5047(3) 0.22901(18) 0.0313(8) Uani d . . 1
H H20 0.5911 0.4726 0.2545 0.038 Uiso calc U R 1
C C21 0.5847(3) 0.1859(3) 0.32555(18) 0.0324(8) Uani d . . 1
C C22 0.6192(3) 0.0835(3) 0.3500(2) 0.0396(9) Uani d . . 1
H H22 0.63 0.0594 0.3945 0.048 Uiso calc U R 1
C C23 0.6377(4) 0.0166(4) 0.3089(2) 0.0480(11) Uani d . . 1
H H23 0.6624 -0.053 0.3256 0.058 Uiso calc U R 1
C C24 0.6210(4) 0.0495(5) 0.2450(2) 0.0567(13) Uani d . . 1
C C25 0.6353(6) -0.0242(6) 0.2011(3) 0.095(2) Uani d . . 1
H H25A 0.6982 -0.0769 0.2111 0.142 Uiso calc U R 1
H H25B 0.6508 0.0125 0.1548 0.142 Uiso calc U R 1
H H25C 0.5662 -0.0556 0.2089 0.142 Uiso calc U R 1
C C26 0.5863(5) 0.1514(5) 0.2211(2) 0.0620(15) Uani d . . 1
H H26 0.5754 0.175 0.1766 0.074 Uiso calc U R 1
C C27 0.5670(4) 0.2195(4) 0.2611(2) 0.0493(11) Uani d . . 1
H H27 0.5417 0.2889 0.2442 0.059 Uiso calc U R 1
C C28 0.3096(3) 0.3050(3) 0.48882(17) 0.0268(7) Uani d . . 1
C C29 0.3111(3) 0.3308(3) 0.5470(2) 0.0385(9) Uani d . . 1
H H29 0.3535 0.2873 0.5784 0.046 Uiso calc U R 1
C C30 0.2500(4) 0.4208(4) 0.5594(2) 0.0457(10) Uani d . . 1
H H30 0.2513 0.4383 0.5994 0.055 Uiso calc U R 1
C C31 0.1872(3) 0.4854(3) 0.5144(2) 0.0442(10) Uani d . . 1
C C32 0.1858(4) 0.4574(3) 0.4569(2) 0.0431(10) Uani d . . 1
H H32 0.142 0.5001 0.426 0.052 Uiso calc U R 1
C C33 0.2467(3) 0.3688(3) 0.4434(2) 0.0368(9) Uani d . . 1
H H33 0.2455 0.3516 0.4033 0.044 Uiso calc U R 1
C C34 0.1226(5) 0.5837(4) 0.5279(3) 0.0662(15) Uani d . . 1
H H34A 0.1347 0.6384 0.4882 0.099 Uiso calc U R 1
H H34B 0.149 0.5998 0.5639 0.099 Uiso calc U R 1
H H34C 0.0421 0.5766 0.5403 0.099 Uiso calc U R 1
C C35 0.7783(3) 0.9575(3) 0.65523(18) 0.0286(7) Uani d . . 1
C C36 0.6804(3) 0.9098(4) 0.6985(2) 0.0419(10) Uani d . . 1
H H36A 0.6687 0.9261 0.7415 0.063 Uiso calc U R 1
H H36B 0.6952 0.8361 0.704 0.063 Uiso calc U R 1
H H36C 0.6129 0.9357 0.6783 0.063 Uiso calc U R 1
C C37 0.7843(3) 1.0328(3) 0.59866(18) 0.0276(7) Uani d . . 1
C C38 0.8984(3) 1.0531(3) 0.57548(17) 0.0246(7) Uani d . . 1
C C39 0.9611(3) 0.9850(2) 0.62019(16) 0.0239(7) Uani d . . 1
C C40 1.0767(3) 0.9852(3) 0.61527(18) 0.0301(8) Uani d . . 1
H H40 1.1183 0.9395 0.6462 0.036 Uiso calc U R 1
C C41 1.1278(3) 1.0552(3) 0.5632(2) 0.0342(8) Uani d . . 1
H H41 1.2063 1.0575 0.5583 0.041 Uiso calc U R 1
C C42 1.0671(4) 1.1225(3) 0.5177(2) 0.0383(9) Uani d . . 1
H H42 1.105 1.1691 0.4823 0.046 Uiso calc U R 1
C C43 0.9525(3) 1.1226(3) 0.52323(18) 0.0322(8) Uani d . . 1
H H43 0.9114 1.1689 0.4922 0.039 Uiso calc U R 1
C C44 0.9159(3) 0.8599(3) 0.72902(18) 0.0323(8) Uani d . . 1
C C45 0.9790(4) 0.7557(3) 0.72772(19) 0.0382(9) Uani d . . 1
C C46 0.8940(6) 0.6820(4) 0.7605(3) 0.0753(18) Uani d . . 1
H H46A 0.8575 0.6955 0.8033 0.113 Uiso calc U R 1
H H46B 0.9323 0.6125 0.767 0.113 Uiso calc U R 1
H H46C 0.8371 0.6904 0.7326 0.113 Uiso calc U R 1
C C47 1.0719(6) 0.7370(5) 0.7698(3) 0.080(2) Uani d . . 1
H H47A 1.1235 0.7884 0.7511 0.12 Uiso calc U R 1
H H47B 1.1136 0.6695 0.7703 0.12 Uiso calc U R 1
H H47C 1.0379 0.7413 0.8149 0.12 Uiso calc U R 1
C C48 1.0300(5) 0.7389(3) 0.6599(2) 0.0513(12) Uani d . . 1
H H48A 0.9708 0.7523 0.6329 0.077 Uiso calc U R 1
H H48B 1.0653 0.6686 0.6639 0.077 Uiso calc U R 1
H H48C 1.0868 0.785 0.6392 0.077 Uiso calc U R 1
C C49 0.5981(3) 1.2229(3) 0.58463(19) 0.0307(8) Uani d . . 1
C C50 0.6097(3) 1.3175(3) 0.5438(2) 0.0342(8) Uani d . . 1
H H50 0.6442 1.325 0.499 0.041 Uiso calc U R 1
C C51 0.5697(3) 1.4015(3) 0.5698(2) 0.0382(9) Uani d . . 1
H H51 0.5784 1.4676 0.5431 0.046 Uiso calc U R 1
C C52 0.5171(3) 1.3893(3) 0.6347(2) 0.0402(10) Uani d . . 1
H H52 0.4885 1.4475 0.6518 0.048 Uiso calc U R 1
C C53 0.5056(4) 1.2945(3) 0.6749(2) 0.0399(9) Uani d . . 1
H H53 0.47 1.2875 0.7195 0.048 Uiso calc U R 1
C C54 0.5462(3) 1.2090(3) 0.6503(2) 0.0360(9) Uani d . . 1
H H54 0.5388 1.1429 0.6774 0.043 Uiso calc U R 1
C C55 0.8087(3) 0.5582(3) -0.06684(16) 0.0259(7) Uani d . . 1
C C56 0.7148(3) 0.6310(3) -0.06775(19) 0.0326(8) Uani d . . 1
H H56 0.6468 0.6176 -0.0769 0.039 Uiso calc U R 1
C C57 0.7216(3) 0.7232(3) -0.0552(2) 0.0376(9) Uani d . . 1
H H57 0.6577 0.7732 -0.0558 0.045 Uiso calc U R 1
C C58 0.8203(4) 0.7437(3) -0.0416(2) 0.0400(9) Uani d . . 1
C C59 0.9136(4) 0.6701(3) -0.0410(2) 0.0396(9) Uani d . . 1
H H59 0.9817 0.6836 -0.032 0.047 Uiso calc U R 1
C C60 0.9082(3) 0.5770(3) -0.05350(18) 0.0324(8) Uani d . . 1
H H60 0.9721 0.5269 -0.0529 0.039 Uiso calc U R 1
C C61 0.8264(5) 0.8431(4) -0.0263(3) 0.0698(16) Uani d . . 1
H H61A 0.8277 0.8971 -0.0667 0.105 Uiso calc U R 1
H H61B 0.895 0.8385 -0.0081 0.105 Uiso calc U R 1
H H61C 0.7605 0.8585 0.0059 0.105 Uiso calc U R 1
C C62 0.7460(3) 0.2447(3) 0.04453(18) 0.0296(8) Uani d . . 1
C C63 0.8098(4) 0.2265(3) 0.0934(2) 0.0406(9) Uani d . . 1
H H63 0.8105 0.2776 0.1157 0.049 Uiso calc U R 1
C C64 0.8733(4) 0.1325(4) 0.1098(2) 0.0523(12) Uani d . . 1
H H64 0.9176 0.1198 0.1435 0.063 Uiso calc U R 1
C C65 0.8732(4) 0.0581(3) 0.0784(3) 0.0520(12) Uani d . . 1
C C66 0.9415(6) -0.0450(4) 0.0976(3) 0.082(2) Uani d . . 1
H H66A 0.9938 -0.0411 0.1258 0.123 Uiso calc U R 1
H H66B 0.984 -0.0651 0.0579 0.123 Uiso calc U R 1
H H66C 0.8906 -0.0953 0.1216 0.123 Uiso calc U R 1
C C67 0.8088(5) 0.0775(4) 0.0291(3) 0.0608(14) Uani d . . 1
H H67 0.8084 0.0263 0.0069 0.073 Uiso calc U R 1
C C68 0.7455(4) 0.1701(3) 0.0120(2) 0.0485(11) Uani d . . 1
H H68 0.7018 0.1827 -0.022 0.058 Uiso calc U R 1
I I1 0.51303(2) 0.55763(2) 0.11985(2) 0.02606(7) Uani d . . 1
I I2 0.65490(2) 1.09342(2) 0.54614(2) 0.04018(9) Uani d . . 1
N N1 0.2791(3) 0.7174(2) 0.24316(14) 0.0298(7) Uani d . . 1
N N2 0.5172(2) 0.2121(2) 0.44974(14) 0.0277(6) Uani d . . 1
N N3 0.8871(2) 0.9263(2) 0.66802(14) 0.0269(6) Uani d . . 1
N N4 0.6839(2) 0.4050(2) -0.05253(14) 0.0266(6) Uani d . . 1
O O1 0.2007(3) 0.7014(3) 0.35195(15) 0.0635(10) Uani d . . 1
O O2 0.4901(3) 0.3583(2) 0.35065(15) 0.0467(8) Uani d . . 1
O O3 0.6766(2) 0.2913(2) 0.38035(15) 0.0449(7) Uani d . . 1
O O4 0.3415(2) 0.1656(2) 0.42363(15) 0.0390(6) Uani d . . 1
O O5 0.3880(2) 0.1194(2) 0.53532(14) 0.0410(7) Uani d . . 1
O O6 0.8829(3) 0.8882(2) 0.77847(15) 0.0589(10) Uani d . . 1
O O7 0.8007(3) 0.4685(2) -0.15699(13) 0.0429(7) Uani d . . 1
O O8 0.8971(2) 0.3727(2) -0.06561(14) 0.0366(6) Uani d . . 1
O O9 0.5446(2) 0.3371(2) 0.03964(15) 0.0462(8) Uani d . . 1
O O10 0.6840(2) 0.4257(2) 0.06229(13) 0.0383(6) Uani d . . 1
S S1 0.56575(8) 0.27199(7) 0.37699(5) 0.0308(2) Uani d . . 1
S S2 0.38911(7) 0.19187(7) 0.47250(4) 0.02760(19) Uani d . . 1
S S3 0.80347(7) 0.44283(7) -0.08763(4) 0.02728(18) Uani d . . 1
S S4 0.65839(7) 0.36098(7) 0.02499(4) 0.02771(19) Uani d . . 1

loop_
_atom_site_aniso_label
_atom_site_aniso_U_11
_atom_site_aniso_U_22
_atom_site_aniso_U_33
_atom_site_aniso_U_12
_atom_site_aniso_U_13
_atom_site_aniso_U_23
C1 0.0252(17) 0.0312(18) 0.0265(17) -0.0002(14) -0.0087(14) -0.0093(14)
C2 0.031(2) 0.040(2) 0.0291(19) -0.0043(16) -0.0036(15) -0.0085(16)
C3 0.0248(18) 0.0267(17) 0.0273(17) 0.0006(14) -0.0064(14) -0.0103(14)
C4 0.034(2) 0.0306(19) 0.0263(17) -0.0009(15) -0.0088(15) -0.0102(15)
C5 0.055(3) 0.044(2) 0.031(2) -0.012(2) -0.0043(18) -0.0087(18)
C6 0.092(4) 0.037(2) 0.040(2) -0.017(2) -0.006(2) -0.002(2)
C7 0.105(5) 0.029(2) 0.049(3) -0.001(3) -0.015(3) -0.009(2)
C8 0.062(3) 0.037(2) 0.041(2) 0.010(2) -0.011(2) -0.0151(19)
C9 0.036(2) 0.033(2) 0.037(2) 0.0038(16) -0.0118(16) -0.0133(16)
C10 0.032(2) 0.046(2) 0.032(2) 0.0021(17) -0.0061(16) -0.0164(17)
C11 0.029(2) 0.051(3) 0.048(2) 0.0068(18) -0.0105(17) -0.025(2)
C12 0.049(3) 0.064(3) 0.052(3) 0.003(2) -0.025(2) -0.021(2)
C13 0.059(4) 0.096(5) 0.165(7) 0.041(3) -0.047(4) -0.099(5)
C14 0.036(3) 0.130(6) 0.074(4) -0.023(3) -0.010(3) 0.002(4)
C15 0.0254(17) 0.0258(17) 0.0249(16) -0.0018(13) -0.0039(13) -0.0085(13)
C16 0.030(2) 0.055(3) 0.032(2) -0.0106(18) -0.0017(16) -0.0059(18)
C17 0.029(2) 0.058(3) 0.057(3) -0.012(2) -0.0022(19) -0.015(2)
C18 0.034(2) 0.047(2) 0.064(3) 0.0028(19) -0.024(2) -0.023(2)
C19 0.044(2) 0.044(2) 0.038(2) 0.0001(19) -0.0190(18) -0.0112(18)
C20 0.034(2) 0.0310(19) 0.0286(18) -0.0067(15) -0.0040(15) -0.0057(15)
C21 0.0232(18) 0.040(2) 0.0316(19) -0.0080(15) -0.0004(14) -0.0048(16)
C22 0.032(2) 0.043(2) 0.042(2) 0.0010(17) -0.0074(17) -0.0096(19)
C23 0.034(2) 0.050(3) 0.061(3) -0.0056(19) 0.003(2) -0.023(2)
C24 0.046(3) 0.079(4) 0.049(3) -0.028(3) 0.020(2) -0.032(3)
C25 0.096(5) 0.127(6) 0.081(4) -0.048(5) 0.029(4) -0.073(5)
C26 0.063(3) 0.102(5) 0.025(2) -0.043(3) 0.003(2) -0.008(3)
C27 0.051(3) 0.061(3) 0.032(2) -0.023(2) -0.0052(19) 0.006(2)
C28 0.0198(16) 0.0310(18) 0.0270(17) -0.0045(14) -0.0026(13) -0.0027(14)
C29 0.029(2) 0.051(2) 0.036(2) -0.0017(17) -0.0058(16) -0.0120(18)
C30 0.034(2) 0.059(3) 0.049(3) -0.003(2) 0.0000(19) -0.028(2)
C31 0.026(2) 0.040(2) 0.063(3) -0.0059(17) 0.0086(19) -0.017(2)
C32 0.035(2) 0.034(2) 0.053(3) 0.0022(17) -0.0088(19) -0.0011(19)
C33 0.034(2) 0.039(2) 0.035(2) -0.0004(17) -0.0093(16) -0.0051(17)
C34 0.050(3) 0.054(3) 0.092(4) 0.000(2) 0.013(3) -0.034(3)
C35 0.0202(17) 0.0341(19) 0.0338(19) -0.0027(14) -0.0029(14) -0.0138(15)
C36 0.027(2) 0.055(3) 0.044(2) -0.0124(18) 0.0027(17) -0.014(2)
C37 0.0213(17) 0.0305(18) 0.0340(19) 0.0060(14) -0.0121(14) -0.0128(15)
C38 0.0247(17) 0.0237(16) 0.0263(17) 0.0020(13) -0.0062(13) -0.0094(13)
C39 0.0242(17) 0.0219(16) 0.0259(16) -0.0024(13) -0.0039(13) -0.0070(13)
C40 0.0260(18) 0.0303(19) 0.0347(19) -0.0032(14) -0.0084(15) -0.0067(15)
C41 0.0247(18) 0.037(2) 0.041(2) -0.0053(15) 0.0004(15) -0.0131(17)
C42 0.044(2) 0.032(2) 0.037(2) -0.0094(17) -0.0018(17) -0.0052(17)
C43 0.040(2) 0.0268(18) 0.0266(18) 0.0014(15) -0.0066(15) -0.0040(14)
C44 0.036(2) 0.033(2) 0.0262(18) -0.0021(16) -0.0024(15) -0.0070(15)
C45 0.055(3) 0.0285(19) 0.0254(18) 0.0034(18) -0.0036(17) -0.0050(15)
C46 0.102(5) 0.037(3) 0.071(4) -0.021(3) 0.022(3) -0.006(3)
C47 0.098(5) 0.073(4) 0.073(4) 0.040(4) -0.046(4) -0.034(3)
C48 0.074(3) 0.037(2) 0.038(2) 0.006(2) -0.001(2) -0.0159(19)
C49 0.0210(17) 0.036(2) 0.040(2) 0.0041(14) -0.0115(15) -0.0176(16)
C50 0.0228(18) 0.046(2) 0.036(2) -0.0057(16) -0.0067(15) -0.0103(17)
C51 0.030(2) 0.036(2) 0.053(2) -0.0073(16) -0.0148(18) -0.0081(18)
C52 0.033(2) 0.041(2) 0.056(3) 0.0011(17) -0.0152(19) -0.027(2)
C53 0.039(2) 0.051(3) 0.035(2) -0.0021(19) -0.0081(17) -0.0189(19)
C54 0.036(2) 0.035(2) 0.038(2) -0.0003(16) -0.0107(17) -0.0100(17)
C55 0.0285(18) 0.0266(17) 0.0226(16) -0.0074(14) -0.0036(13) -0.0036(13)
C56 0.0245(18) 0.036(2) 0.039(2) -0.0060(15) -0.0070(15) -0.0081(16)
C57 0.035(2) 0.031(2) 0.043(2) -0.0012(16) -0.0038(17) -0.0066(17)
C58 0.048(2) 0.034(2) 0.038(2) -0.0155(18) -0.0055(18) -0.0037(17)
C59 0.038(2) 0.044(2) 0.040(2) -0.0175(18) -0.0140(18) -0.0039(18)
C60 0.0280(19) 0.037(2) 0.0323(19) -0.0061(15) -0.0095(15) -0.0030(16)
C61 0.073(4) 0.043(3) 0.104(5) -0.017(3) -0.015(3) -0.030(3)
C62 0.0270(18) 0.0289(18) 0.0294(18) -0.0022(14) -0.0033(14) -0.0029(15)
C63 0.040(2) 0.047(2) 0.037(2) 0.0008(18) -0.0124(18) -0.0127(19)
C64 0.046(3) 0.057(3) 0.050(3) 0.006(2) -0.019(2) -0.005(2)
C65 0.050(3) 0.036(2) 0.057(3) 0.003(2) -0.003(2) 0.002(2)
C66 0.091(5) 0.042(3) 0.094(5) 0.019(3) -0.017(4) 0.002(3)
C67 0.080(4) 0.034(2) 0.071(3) 0.002(2) -0.021(3) -0.016(2)
C68 0.062(3) 0.037(2) 0.051(3) -0.001(2) -0.022(2) -0.014(2)
I1 0.02291(12) 0.03084(13) 0.02707(12) -0.00123(9) -0.00448(8) -0.01252(9)
I2 0.03206(15) 0.04512(16) 0.05316(17) 0.01534(11) -0.02419(12) -0.02832(13)
N1 0.0291(16) 0.0311(16) 0.0259(15) 0.0032(13) -0.0028(12) -0.0068(13)
N2 0.0212(14) 0.0306(16) 0.0280(15) -0.0035(12) -0.0047(12) -0.0005(12)
N3 0.0226(15) 0.0295(15) 0.0266(15) -0.0015(12) -0.0061(11) -0.0029(12)
N4 0.0211(14) 0.0332(16) 0.0279(15) -0.0058(12) -0.0066(11) -0.0077(12)
O1 0.0394(18) 0.118(3) 0.0334(17) -0.0004(19) -0.0083(14) -0.0233(19)
O2 0.0446(17) 0.0338(15) 0.0448(17) 0.0036(13) -0.0006(13) 0.0097(13)
O3 0.0308(15) 0.0546(19) 0.0501(18) -0.0186(13) 0.0014(13) -0.0115(15)
O4 0.0288(14) 0.0418(16) 0.0526(17) -0.0060(12) -0.0100(12) -0.0184(14)
O5 0.0373(16) 0.0351(15) 0.0399(16) -0.0070(12) -0.0038(12) 0.0091(12)
O6 0.090(3) 0.0457(18) 0.0336(16) 0.0213(18) -0.0086(16) -0.0174(14)
O7 0.0575(19) 0.0485(17) 0.0262(14) -0.0216(15) -0.0008(13) -0.0103(12)
O8 0.0229(13) 0.0360(15) 0.0495(17) -0.0040(11) -0.0022(11) -0.0103(13)
O9 0.0181(13) 0.062(2) 0.0500(18) -0.0073(13) 0.0027(12) -0.0032(15)
O10 0.0442(16) 0.0382(15) 0.0334(14) 0.0038(12) -0.0040(12) -0.0173(12)
S1 0.0246(4) 0.0301(5) 0.0329(5) -0.0058(3) -0.0019(3) 0.0001(4)
S2 0.0229(4) 0.0269(4) 0.0314(4) -0.0050(3) -0.0048(3) -0.0026(3)
S3 0.0245(4) 0.0313(5) 0.0269(4) -0.0056(3) -0.0027(3) -0.0083(3)
S4 0.0197(4) 0.0327(5) 0.0293(4) -0.0008(3) -0.0014(3) -0.0085(4)

loop_
_atom_type_symbol
_atom_type_description
_atom_type_scat_dispersion_real
_atom_type_scat_dispersion_imag
_atom_type_scat_source
C C 0.0033 0.0016 'International Tables Vol C Tables 4.2.6.8 and 6.1.1.4'
H H 0.0000 0.0000 'International Tables Vol C Tables 4.2.6.8 and 6.1.1.4'
I I -0.4742 1.8119 'International Tables Vol C Tables 4.2.6.8 and 6.1.1.4'
N N 0.0061 0.0033 'International Tables Vol C Tables 4.2.6.8 and 6.1.1.4'
O O 0.0106 0.0060 'International Tables Vol C Tables 4.2.6.8 and 6.1.1.4'
S S 0.1246 0.1234 'International Tables Vol C Tables 4.2.6.8 and 6.1.1.4'

loop_
_geom_angle_atom_site_label_1
_geom_angle_atom_site_label_2
_geom_angle_atom_site_label_3
_geom_angle
C3 C1 N1 106.9(3)
C3 C1 C2 131.5(3)
N1 C1 C2 121.7(3)
C1 C2 H2A 109.5
C1 C2 H2B 109.5
H2A C2 H2B 109.5
C1 C2 H2C 109.5
H2A C2 H2C 109.5
H2B C2 H2C 109.5
C1 C3 C4 109.6(3)
C1 C3 I1 125.1(3)
C4 C3 I1 125.2(3)
C9 C4 C5 120.1(4)
C9 C4 C3 105.0(3)
C5 C4 C3 134.9(4)
C6 C5 C4 118.1(4)
C6 C5 H5 120.9
C4 C5 H5 120.9
C5 C6 C7 121.2(5)
C5 C6 H6 119.4
C7 C6 H6 119.4
C8 C7 C6 122.1(4)
C8 C7 H7 119.0
C6 C7 H7 119.0
C7 C8 C9 117.4(4)
C7 C8 H8 121.3
C9 C8 H8 121.3
N1 C9 C8 130.4(4)
N1 C9 C4 108.5(3)
C8 C9 C4 121.1(4)
O1 C10 N1 119.0(4)
O1 C10 C11 122.9(4)
N1 C10 C11 118.0(3)
C12 C11 C13 110.6(4)
C12 C11 C10 113.3(3)
C13 C11 C10 108.5(4)
C12 C11 C14 108.2(4)
C13 C11 C14 109.2(5)
C10 C11 C14 106.9(4)
C11 C12 H12A 109.5
C11 C12 H12B 109.5
H12A C12 H12B 109.5
C11 C12 H12C 109.5
H12A C12 H12C 109.5
H12B C12 H12C 109.5
C11 C13 H13A 109.5
C11 C13 H13B 109.5
H13A C13 H13B 109.5
C11 C13 H13C 109.5
H13A C13 H13C 109.5
H13B C13 H13C 109.5
C11 C14 H14A 109.5
C11 C14 H14B 109.5
H14A C14 H14B 109.5
C11 C14 H14C 109.5
H14A C14 H14C 109.5
H14B C14 H14C 109.5
C16 C15 C20 122.5(3)
C16 C15 I1 118.3(3)
C20 C15 I1 119.2(3)
C15 C16 C17 118.8(4)
C15 C16 H16 120.6
C17 C16 H16 120.6
C18 C17 C16 119.4(4)
C18 C17 H17 120.3
C16 C17 H17 120.3
C19 C18 C17 121.0(4)
C19 C18 H18 119.5
C17 C18 H18 119.5
C18 C19 C20 120.5(4)
C18 C19 H19 119.8
C20 C19 H19 119.8
C15 C20 C19 117.8(4)
C15 C20 H20 121.1
C19 C20 H20 121.1
C27 C21 C22 119.5(4)
C27 C21 S1 120.7(3)
C22 C21 S1 119.8(3)
C21 C22 C23 119.8(4)
C21 C22 H22 120.1
C23 C22 H22 120.1
C24 C23 C22 121.0(5)
C24 C23 H23 119.5
C22 C23 H23 119.5
C23 C24 C26 118.9(5)
C23 C24 C25 121.2(6)
C26 C24 C25 119.9(6)
C24 C25 H25A 109.5
C24 C25 H25B 109.5
H25A C25 H25B 109.5
C24 C25 H25C 109.5
H25A C25 H25C 109.5
H25B C25 H25C 109.5
C24 C26 C27 121.2(4)
C24 C26 H26 119.4
C27 C26 H26 119.4
C21 C27 C26 119.6(5)
C21 C27 H27 120.2
C26 C27 H27 120.2
C29 C28 C33 119.8(4)
C29 C28 S2 119.6(3)
C33 C28 S2 120.6(3)
C28 C29 C30 119.7(4)
C28 C29 H29 120.2
C30 C29 H29 120.2
C31 C30 C29 121.2(4)
C31 C30 H30 119.4
C29 C30 H30 119.4
C32 C31 C30 118.1(4)
C32 C31 C34 121.1(5)
C30 C31 C34 120.8(5)
C31 C32 C33 121.6(4)
C31 C32 H32 119.2
C33 C32 H32 119.2
C32 C33 C28 119.6(4)
C32 C33 H33 120.2
C28 C33 H33 120.2
C31 C34 H34A 109.5
C31 C34 H34B 109.5
H34A C34 H34B 109.5
C31 C34 H34C 109.5
H34A C34 H34C 109.5
H34B C34 H34C 109.5
C37 C35 N3 107.2(3)
C37 C35 C36 131.0(3)
N3 C35 C36 121.8(3)
C35 C36 H36A 109.5
C35 C36 H36B 109.5
H36A C36 H36B 109.5
C35 C36 H36C 109.5
H36A C36 H36C 109.5
H36B C36 H36C 109.5
C35 C37 C38 109.8(3)
C35 C37 I2 125.5(3)
C38 C37 I2 124.0(3)
C43 C38 C39 119.7(3)
C43 C38 C37 134.8(3)
C39 C38 C37 105.5(3)
N3 C39 C40 129.7(3)
N3 C39 C38 108.1(3)
C40 C39 C38 122.1(3)
C41 C40 C39 116.9(3)
C41 C40 H40 121.6
C39 C40 H40 121.6
C40 C41 C42 121.8(4)
C40 C41 H41 119.1
C42 C41 H41 119.1
C43 C42 C41 121.1(4)
C43 C42 H42 119.5
C41 C42 H42 119.5
C42 C43 C38 118.5(3)
C42 C43 H43 120.8
C38 C43 H43 120.8
O6 C44 N3 118.0(3)
O6 C44 C45 123.0(4)
N3 C44 C45 118.9(3)
C46 C45 C44 105.6(4)
C46 C45 C48 109.3(4)
C44 C45 C48 115.4(3)
C46 C45 C47 109.0(5)
C44 C45 C47 107.7(4)
C48 C45 C47 109.6(4)
C45 C46 H46A 109.5
C45 C46 H46B 109.5
H46A C46 H46B 109.5
C45 C46 H46C 109.5
H46A C46 H46C 109.5
H46B C46 H46C 109.5
C45 C47 H47A 109.5
C45 C47 H47B 109.5
H47A C47 H47B 109.5
C45 C47 H47C 109.5
H47A C47 H47C 109.5
H47B C47 H47C 109.5
C45 C48 H48A 109.5
C45 C48 H48B 109.5
H48A C48 H48B 109.5
C45 C48 H48C 109.5
H48A C48 H48C 109.5
H48B C48 H48C 109.5
C50 C49 C54 122.5(4)
C50 C49 I2 119.2(3)
C54 C49 I2 118.2(3)
C49 C50 C51 118.1(4)
C49 C50 H50 120.9
C51 C50 H50 120.9
C52 C51 C50 120.2(4)
C52 C51 H51 119.9
C50 C51 H51 119.9
C53 C52 C51 121.2(4)
C53 C52 H52 119.4
C51 C52 H52 119.4
C52 C53 C54 119.9(4)
C52 C53 H53 120.1
C54 C53 H53 120.1
C53 C54 C49 118.1(4)
C53 C54 H54 120.9
C49 C54 H54 120.9
C60 C55 C56 120.8(3)
C60 C55 S3 119.6(3)
C56 C55 S3 119.5(3)
C57 C56 C55 119.2(4)
C57 C56 H56 120.4
C55 C56 H56 120.4
C56 C57 C58 121.0(4)
C56 C57 H57 119.5
C58 C57 H57 119.5
C57 C58 C59 119.1(4)
C57 C58 C61 120.8(4)
C59 C58 C61 120.1(4)
C60 C59 C58 120.6(4)
C60 C59 H59 119.7
C58 C59 H59 119.7
C55 C60 C59 119.3(4)
C55 C60 H60 120.4
C59 C60 H60 120.4
C58 C61 H61A 109.5
C58 C61 H61B 109.5
H61A C61 H61B 109.5
C58 C61 H61C 109.5
H61A C61 H61C 109.5
H61B C61 H61C 109.5
C63 C62 C68 120.2(4)
C63 C62 S4 120.7(3)
C68 C62 S4 119.0(3)
C62 C63 C64 119.3(4)
C62 C63 H63 120.3
C64 C63 H63 120.3
C65 C64 C63 121.1(4)
C65 C64 H64 119.4
C63 C64 H64 119.4
C64 C65 C67 119.0(4)
C64 C65 C66 120.6(5)
C67 C65 C66 120.4(5)
C65 C66 H66A 109.5
C65 C66 H66B 109.5
H66A C66 H66B 109.5
C65 C66 H66C 109.5
H66A C66 H66C 109.5
H66B C66 H66C 109.5
C68 C67 C65 120.9(5)
C68 C67 H67 119.5
C65 C67 H67 119.5
C67 C68 C62 119.5(4)
C67 C68 H68 120.2
C62 C68 H68 120.2
C3 I1 C15 94.75(13)
C37 I2 C49 98.39(14)
C9 N1 C1 110.1(3)
C9 N1 C10 126.6(3)
C1 N1 C10 123.1(3)
S2 N2 S1 123.00(19)
C35 N3 C39 109.3(3)
C35 N3 C44 124.6(3)
C39 N3 C44 124.7(3)
S4 N4 S3 120.70(18)
O2 S1 O3 116.64(19)
O2 S1 N2 113.37(17)
O3 S1 N2 105.44(17)
O2 S1 C21 107.23(19)
O3 S1 C21 106.87(18)
N2 S1 C21 106.73(17)
O4 S2 O5 116.89(18)
O4 S2 N2 114.08(17)
O5 S2 N2 104.12(16)
O4 S2 C28 107.09(17)
O5 S2 C28 106.45(17)
N2 S2 C28 107.67(16)
O7 S3 O8 116.86(18)
O7 S3 N4 105.65(17)
O8 S3 N4 112.92(16)
O7 S3 C55 105.98(17)
O8 S3 C55 107.29(17)
N4 S3 C55 107.62(16)
O9 S4 O10 115.96(18)
O9 S4 N4 105.98(17)
O10 S4 N4 113.42(17)
O9 S4 C62 106.72(18)
O10 S4 C62 106.24(17)
N4 S4 C62 108.11(17)

loop_
_geom_bond_atom_site_label_1
_geom_bond_atom_site_label_2
_geom_bond_distance
C1 C3 1.377(5)
C1 N1 1.381(5)
C1 C2 1.488(5)
C2 H2A 0.98
C2 H2B 0.98
C2 H2C 0.98
C3 C4 1.430(5)
C3 I1 2.058(3)
C4 C9 1.407(5)
C4 C5 1.408(6)
C5 C6 1.370(7)
C5 H5 0.95
C6 C7 1.404(7)
C6 H6 0.95
C7 C8 1.366(7)
C7 H7 0.95
C8 C9 1.407(6)
C8 H8 0.95
C9 N1 1.372(5)
C10 O1 1.194(5)
C10 N1 1.464(5)
C10 C11 1.530(5)
C11 C12 1.514(6)
C11 C13 1.521(6)
C11 C14 1.532(8)
C12 H12A 0.98
C12 H12B 0.98
C12 H12C 0.98
C13 H13A 0.98
C13 H13B 0.98
C13 H13C 0.98
C14 H14A 0.98
C14 H14B 0.98
C14 H14C 0.98
C15 C16 1.377(5)
C15 C20 1.381(5)
C15 I1 2.122(3)
C16 C17 1.388(6)
C16 H16 0.95
C17 C18 1.377(7)
C17 H17 0.95
C18 C19 1.377(6)
C18 H18 0.95
C19 C20 1.385(5)
C19 H19 0.95
C20 H20 0.95
C21 C27 1.383(6)
C21 C22 1.393(6)
C21 S1 1.775(4)
C22 C23 1.394(6)
C22 H22 0.95
C23 C24 1.366(7)
C23 H23 0.95
C24 C26 1.386(8)
C24 C25 1.521(7)
C25 H25A 0.98
C25 H25B 0.98
C25 H25C 0.98
C26 C27 1.387(7)
C26 H26 0.95
C27 H27 0.95
C28 C29 1.384(5)
C28 C33 1.391(5)
C28 S2 1.767(4)
C29 C30 1.393(6)
C29 H29 0.95
C30 C31 1.388(7)
C30 H30 0.95
C31 C32 1.384(7)
C31 C34 1.513(6)
C32 C33 1.384(6)
C32 H32 0.95
C33 H33 0.95
C34 H34A 0.98
C34 H34B 0.98
C34 H34C 0.98
C35 C37 1.369(5)
C35 N3 1.388(4)
C35 C36 1.489(5)
C36 H36A 0.98
C36 H36B 0.98
C36 H36C 0.98
C37 C38 1.432(5)
C37 I2 2.061(3)
C38 C43 1.398(5)
C38 C39 1.401(5)
C39 N3 1.398(4)
C39 C40 1.398(5)
C40 C41 1.385(5)
C40 H40 0.95
C41 C42 1.395(6)
C41 H41 0.95
C42 C43 1.383(6)
C42 H42 0.95
C43 H43 0.95
C44 O6 1.191(5)
C44 N3 1.453(5)
C44 C45 1.514(5)
C45 C46 1.513(7)
C45 C48 1.515(6)
C45 C47 1.538(7)
C46 H46A 0.98
C46 H46B 0.98
C46 H46C 0.98
C47 H47A 0.98
C47 H47B 0.98
C47 H47C 0.98
C48 H48A 0.98
C48 H48B 0.98
C48 H48C 0.98
C49 C50 1.377(6)
C49 C54 1.394(6)
C49 I2 2.110(4)
C50 C51 1.385(6)
C50 H50 0.95
C51 C52 1.383(6)
C51 H51 0.95
C52 C53 1.374(6)
C52 H52 0.95
C53 C54 1.389(6)
C53 H53 0.95
C54 H54 0.95
C55 C60 1.386(5)
C55 C56 1.389(5)
C55 S3 1.772(4)
C56 C57 1.384(6)
C56 H56 0.95
C57 C58 1.387(6)
C57 H57 0.95
C58 C59 1.391(6)
C58 C61 1.507(6)
C59 C60 1.390(6)
C59 H59 0.95
C60 H60 0.95
C61 H61A 0.98
C61 H61B 0.98
C61 H61C 0.98
C62 C63 1.376(5)
C62 C68 1.385(6)
C62 S4 1.771(4)
C63 C64 1.391(6)
C63 H63 0.95
C64 C65 1.364(7)
C64 H64 0.95
C65 C67 1.385(7)
C65 C66 1.522(6)
C66 H66A 0.98
C66 H66B 0.98
C66 H66C 0.98
C67 C68 1.376(6)
C67 H67 0.95
C68 H68 0.95
N2 S2 1.593(3)
N2 S1 1.602(3)
N4 S4 1.592(3)
N4 S3 1.606(3)
O2 S1 1.440(3)
O3 S1 1.445(3)
O4 S2 1.441(3)
O5 S2 1.447(3)
O7 S3 1.436(3)
O8 S3 1.439(3)
O9 S4 1.438(3)
O10 S4 1.448(3)
